data_4304186
loop_
_publ_author_name
'Jennifer Scott'
'Indu Vidyaratne'
'Ilia Korobkov'
'Sandro Gambarotta'
'Peter H. M. Budzelaar'

_publ_section_title
;
Multiple Pathways for Dinitrogen Activation during the Reduction of an Fe
Bis(iminepyridine) Complex
;
_journal_name_full 'Inorganic Chemistry'
_journal_page_first 896
_journal_page_last 911
_journal_paper_doi 10.1021/ic701643d
_journal_volume 47
_journal_year 2008
_chemical_formula_sum 'C45 H72 Fe N5 Na O3'
_chemical_formula_weight 809.92
_chemical_name_systematic
;
 ?
;
_space_group_IT_number 61
_symmetry_cell_setting orthorhombic
_symmetry_space_group_name_Hall '-P 2ac 2ab'
_symmetry_space_group_name_H-M 'P b c a'
_atom_sites_solution_hydrogens geom
_atom_sites_solution_primary direct
_atom_sites_solution_secondary difmap
_audit_creation_method SHELXL-97
_cell_angle_alpha 90.00
_cell_angle_beta 90.00
_cell_angle_gamma 90.00
_cell_formula_units_Z 8
_cell_length_a 21.657(8)
_cell_length_b 19.805(7)
_cell_length_c 22.505(8)
_cell_measurement_reflns_used 863
_cell_measurement_temperature 203(2)
_cell_measurement_theta_max 24.89
_cell_measurement_theta_min 2.28
_cell_volume 9653(6)
_computing_cell_refinement 'SMART, Bruker (2000)'
_computing_data_collection 'SMART, Bruker (2000)'
_computing_data_reduction 'XPREP, Bruker (2000)'
_computing_molecular_graphics 'SHELXTL, Bruker (2000)'
_computing_publication_material 'SHELXTL, Bruker (2000)'
_computing_structure_refinement 'SHELXL-97 (Sheldrick, 1997)'
_computing_structure_solution 'SHELXS-97 (Sheldrick, 1990)'
_diffrn_ambient_temperature 203(2)
_diffrn_measured_fraction_theta_full 0.992
_diffrn_measured_fraction_theta_max 0.992
_diffrn_measurement_device_type 'CCD area detector'
_diffrn_measurement_method 'phi and omega scans'
_diffrn_radiation_monochromator graphite
_diffrn_radiation_source 'fine-focus sealed tube'
_diffrn_radiation_type MoK\a
_diffrn_radiation_wavelength 0.71073
_diffrn_reflns_av_R_equivalents 0.0822
_diffrn_reflns_av_sigmaI/netI 0.0441
_diffrn_reflns_limit_h_max 22
_diffrn_reflns_limit_h_min -22
_diffrn_reflns_limit_k_max 20
_diffrn_reflns_limit_k_min -20
_diffrn_reflns_limit_l_max 23
_diffrn_reflns_limit_l_min -23
_diffrn_reflns_number 53315
_diffrn_reflns_theta_full 21.97
_diffrn_reflns_theta_max 21.97
_diffrn_reflns_theta_min 1.66
_diffrn_standards_decay_% <1
_exptl_absorpt_coefficient_mu 0.362
_exptl_absorpt_correction_T_max 0.9444
_exptl_absorpt_correction_T_min 0.9312
_exptl_absorpt_correction_type multi-scan
_exptl_absorpt_process_details 'SADABS, Bruker (2000)'
_exptl_crystal_colour dark
_exptl_crystal_density_diffrn 1.115
_exptl_crystal_density_meas ?
_exptl_crystal_density_method 'not measured'
_exptl_crystal_description block
_exptl_crystal_F_000 3504
_exptl_crystal_size_max 0.20
_exptl_crystal_size_mid 0.18
_exptl_crystal_size_min 0.16
_refine_diff_density_max 0.481
_refine_diff_density_min -0.317
_refine_diff_density_rms 0.063
_refine_ls_extinction_method none
_refine_ls_goodness_of_fit_ref 1.067
_refine_ls_hydrogen_treatment constr
_refine_ls_matrix_type full
_refine_ls_number_parameters 496
_refine_ls_number_reflns 5844
_refine_ls_number_restraints 0
_refine_ls_restrained_S_all 1.067
_refine_ls_R_factor_all 0.1030
_refine_ls_R_factor_gt 0.0591
_refine_ls_shift/su_max 0.003
_refine_ls_shift/su_mean 0.001
_refine_ls_structure_factor_coef Fsqd
_refine_ls_weighting_details 'calc w=1/[\s^2^(Fo^2^)+(0.0761P)^2^+21.8168P] where P=(Fo^2^+2Fc^2^)/3'
_refine_ls_weighting_scheme calc
_refine_ls_wR_factor_gt 0.1445
_refine_ls_wR_factor_ref 0.1834
_reflns_number_gt 3918
_reflns_number_total 5844
_reflns_threshold_expression >2sigma(I)
_cod_data_source_file ic701643d-file003_2.cif
_cod_data_source_block complex_2_sg3419a
_cod_depositor_comments
;
The following automatic conversions were performed:
'_symmetry_cell_setting' value 'Orthorhombic' changed to 'orthorhombic'
according to '/home/saulius/struct/CIF-dictionaries/cif_core.dic'
dictionary named 'cif_core.dic' version 2.4.1 from 2010-06-29.

Automatic conversion script
Id: cif_fix_enum 1527 2010-12-29 10:47:43Z saulius 

The following automatic conversions were performed:

'_exptl_crystal_density_meas' value 'n/a' was changed to '?' - the
value is perceived as not measured.

Automatic conversion script
Id: cif_fix_values 3008 2015-01-20 13:52:24Z robertas 
;
_cod_database_code 4304186

loop_
_symmetry_equiv_pos_as_xyz
'x, y, z'
'-x+1/2, -y, z+1/2'
'-x, y+1/2, -z+1/2'
'x+1/2, -y+1/2, -z'
'-x, -y, -z'
'x-1/2, y, -z-1/2'
'x, -y-1/2, z-1/2'
'-x-1/2, y-1/2, z'

loop_
_atom_site_label
_atom_site_type_symbol
_atom_site_fract_x
_atom_site_fract_y
_atom_site_fract_z
_atom_site_U_iso_or_equiv
_atom_site_adp_type
_atom_site_occupancy
_atom_site_symmetry_multiplicity
_atom_site_calc_flag
_atom_site_refinement_flags
_atom_site_disorder_assembly
_atom_site_disorder_group
Fe1 Fe 0.88214(3) 0.04648(4) 0.21277(3) 0.0352(3) Uani 1 1 d . . .
Na1 Na 0.68307(10) 0.17806(11) 0.14610(11) 0.0607(7) Uani 1 1 d . . .
O1 O 0.7226(3) 0.2308(3) 0.0599(2) 0.0864(15) Uani 1 1 d . . .
O2 O 0.6429(2) 0.2725(2) 0.1921(2) 0.0798(14) Uani 1 1 d . . .
O3 O 0.60153(19) 0.1002(2) 0.1416(2) 0.0684(12) Uani 1 1 d . . .
N1 N 0.92566(18) 0.04298(19) 0.13968(17) 0.0347(10) Uani 1 1 d . . .
N2 N 0.94400(17) -0.0141(2) 0.23417(18) 0.0338(10) Uani 1 1 d . . .
N3 N 0.85938(18) 0.03101(19) 0.29271(18) 0.0357(10) Uani 1 1 d . . .
N4 N 0.8204(2) 0.0967(2) 0.19175(19) 0.0409(11) Uani 1 1 d . . .
N5 N 0.7778(2) 0.1281(3) 0.1783(2) 0.0579(13) Uani 1 1 d . . .
C1 C 1.0166(2) -0.0072(3) 0.0854(3) 0.0525(15) Uani 1 1 d . . .
H1A H 1.0011 0.0199 0.0527 0.079 Uiso 1 1 calc R . .
H1B H 1.0166 -0.0545 0.0739 0.079 Uiso 1 1 calc R . .
H1C H 1.0584 0.0067 0.0949 0.079 Uiso 1 1 calc R . .
C2 C 0.9767(2) 0.0022(2) 0.1379(2) 0.0353(12) Uani 1 1 d . . .
C3 C 0.9878(2) -0.0314(2) 0.1926(2) 0.0325(12) Uani 1 1 d . . .
C4 C 1.0336(2) -0.0781(3) 0.2080(2) 0.0416(13) Uani 1 1 d . . .
H4A H 1.0638 -0.0909 0.1802 0.050 Uiso 1 1 calc R . .
C5 C 1.0340(2) -0.1052(3) 0.2647(3) 0.0478(15) Uani 1 1 d . . .
H5A H 1.0648 -0.1366 0.2749 0.057 Uiso 1 1 calc R . .
C6 C 0.9903(2) -0.0873(3) 0.3065(2) 0.0430(14) Uani 1 1 d . . .
H6A H 0.9912 -0.1063 0.3448 0.052 Uiso 1 1 calc R . .
C7 C 0.9448(2) -0.0405(2) 0.2908(2) 0.0355(12) Uani 1 1 d . . .
C8 C 0.8952(2) -0.0137(3) 0.3252(2) 0.0395(13) Uani 1 1 d . . .
C9 C 0.8846(3) -0.0306(3) 0.3868(2) 0.0572(16) Uani 1 1 d . . .
H9A H 0.8516 -0.0107 0.4075 0.069 Uiso 1 1 calc R . .
H9B H 0.9108 -0.0614 0.4062 0.069 Uiso 1 1 calc R . .
C10 C 0.9089(2) 0.0772(3) 0.0853(2) 0.0370(13) Uani 1 1 d . . .
C11 C 0.8646(2) 0.0480(3) 0.0480(2) 0.0411(13) Uani 1 1 d . . .
C12 C 0.8501(3) 0.0800(3) -0.0051(2) 0.0487(15) Uani 1 1 d . . .
H12A H 0.8206 0.0608 -0.0305 0.058 Uiso 1 1 calc R . .
C13 C 0.8786(3) 0.1397(3) -0.0212(2) 0.0527(15) Uani 1 1 d . . .
H13A H 0.8691 0.1606 -0.0576 0.063 Uiso 1 1 calc R . .
C14 C 0.9207(3) 0.1680(3) 0.0166(3) 0.0511(15) Uani 1 1 d . . .
H14A H 0.9391 0.2093 0.0060 0.061 Uiso 1 1 calc R . .
C15 C 0.9375(2) 0.1382(3) 0.0699(2) 0.0415(13) Uani 1 1 d . . .
C16 C 0.8321(3) -0.0183(3) 0.0638(3) 0.0535(15) Uani 1 1 d . . .
H16A H 0.8424 -0.0289 0.1056 0.064 Uiso 1 1 calc R . .
C17 C 0.8571(4) -0.0756(3) 0.0254(4) 0.083(2) Uani 1 1 d . . .
H17A H 0.8363 -0.1174 0.0359 0.124 Uiso 1 1 calc R . .
H17B H 0.9011 -0.0804 0.0321 0.124 Uiso 1 1 calc R . .
H17C H 0.8496 -0.0655 -0.0161 0.124 Uiso 1 1 calc R . .
C18 C 0.7633(3) -0.0131(4) 0.0595(4) 0.090(2) Uani 1 1 d . . .
H18A H 0.7489 0.0234 0.0847 0.135 Uiso 1 1 calc R . .
H18B H 0.7447 -0.0552 0.0725 0.135 Uiso 1 1 calc R . .
H18C H 0.7515 -0.0042 0.0187 0.135 Uiso 1 1 calc R . .
C19 C 0.9838(2) 0.1722(3) 0.1110(3) 0.0492(14) Uani 1 1 d . . .
H19A H 1.0003 0.1370 0.1379 0.059 Uiso 1 1 calc R . .
C20 C 1.0382(3) 0.2023(4) 0.0780(3) 0.086(2) Uani 1 1 d . . .
H20A H 1.0664 0.2229 0.1062 0.129 Uiso 1 1 calc R . .
H20B H 1.0236 0.2363 0.0504 0.129 Uiso 1 1 calc R . .
H20C H 1.0596 0.1670 0.0563 0.129 Uiso 1 1 calc R . .
C21 C 0.9531(3) 0.2250(4) 0.1493(3) 0.084(2) Uani 1 1 d . . .
H21A H 0.9187 0.2048 0.1704 0.126 Uiso 1 1 calc R . .
H21B H 0.9381 0.2615 0.1244 0.126 Uiso 1 1 calc R . .
H21C H 0.9827 0.2426 0.1777 0.126 Uiso 1 1 calc R . .
C22 C 0.8077(2) 0.0613(3) 0.3219(2) 0.0402(13) Uani 1 1 d . . .
C23 C 0.7503(3) 0.0287(3) 0.3217(2) 0.0481(14) Uani 1 1 d . . .
C24 C 0.7000(3) 0.0616(4) 0.3469(3) 0.0649(18) Uani 1 1 d . . .
H24A H 0.6609 0.0410 0.3460 0.078 Uiso 1 1 calc R . .
C25 C 0.7069(3) 0.1240(4) 0.3732(3) 0.076(2) Uani 1 1 d . . .
H25A H 0.6727 0.1452 0.3909 0.092 Uiso 1 1 calc R . .
C26 C 0.7629(3) 0.1551(4) 0.3736(3) 0.075(2) Uani 1 1 d . . .
H26A H 0.7668 0.1980 0.3911 0.090 Uiso 1 1 calc R . .
C27 C 0.8149(3) 0.1243(3) 0.3485(3) 0.0536(16) Uani 1 1 d . . .
C28 C 0.7419(3) -0.0393(3) 0.2927(3) 0.0608(17) Uani 1 1 d . . .
H28A H 0.7834 -0.0558 0.2811 0.073 Uiso 1 1 calc R . .
C29 C 0.7030(4) -0.0355(4) 0.2367(3) 0.092(2) Uani 1 1 d . . .
H29A H 0.7211 -0.0032 0.2094 0.137 Uiso 1 1 calc R . .
H29B H 0.6615 -0.0212 0.2469 0.137 Uiso 1 1 calc R . .
H29C H 0.7015 -0.0796 0.2181 0.137 Uiso 1 1 calc R . .
C30 C 0.7142(3) -0.0910(3) 0.3363(3) 0.078(2) Uani 1 1 d . . .
H30A H 0.7401 -0.0938 0.3715 0.118 Uiso 1 1 calc R . .
H30B H 0.7122 -0.1349 0.3174 0.118 Uiso 1 1 calc R . .
H30C H 0.6730 -0.0768 0.3477 0.118 Uiso 1 1 calc R . .
C31 C 0.8770(3) 0.1607(3) 0.3505(3) 0.0653(18) Uani 1 1 d . . .
H31A H 0.9076 0.1315 0.3304 0.078 Uiso 1 1 calc R . .
C32 C 0.8754(4) 0.2278(4) 0.3174(4) 0.095(2) Uani 1 1 d . . .
H32A H 0.8624 0.2202 0.2767 0.142 Uiso 1 1 calc R . .
H32B H 0.9163 0.2478 0.3175 0.142 Uiso 1 1 calc R . .
H32C H 0.8466 0.2581 0.3368 0.142 Uiso 1 1 calc R . .
C33 C 0.8986(4) 0.1703(4) 0.4147(4) 0.097(3) Uani 1 1 d . . .
H33A H 0.8996 0.1269 0.4346 0.145 Uiso 1 1 calc R . .
H33B H 0.8704 0.2002 0.4353 0.145 Uiso 1 1 calc R . .
H33C H 0.9397 0.1898 0.4148 0.145 Uiso 1 1 calc R . .
C34 C 0.7867(4) 0.2990(5) 0.1186(5) 0.112(3) Uani 1 1 d . . .
H34A H 0.8234 0.3271 0.1181 0.167 Uiso 1 1 calc R . .
H34B H 0.7925 0.2621 0.1465 0.167 Uiso 1 1 calc R . .
H34C H 0.7514 0.3258 0.1306 0.167 Uiso 1 1 calc R . .
C35 C 0.7759(4) 0.2716(5) 0.0593(5) 0.116(3) Uani 1 1 d . . .
H35A H 0.7706 0.3087 0.0309 0.140 Uiso 1 1 calc R . .
H35B H 0.8117 0.2448 0.0468 0.140 Uiso 1 1 calc R . .
C36 C 0.7077(8) 0.2171(7) -0.0006(6) 0.170(5) Uani 1 1 d . . .
H36A H 0.6949 0.2595 -0.0194 0.204 Uiso 1 1 calc R . .
H36B H 0.7453 0.2019 -0.0208 0.204 Uiso 1 1 calc R . .
C37 C 0.6666(8) 0.1744(8) -0.0093(7) 0.210(8) Uani 1 1 d . . .
H37A H 0.6610 0.1681 -0.0517 0.316 Uiso 1 1 calc R . .
H37B H 0.6282 0.1900 0.0082 0.316 Uiso 1 1 calc R . .
H37C H 0.6785 0.1319 0.0088 0.316 Uiso 1 1 calc R . .
C38 C 0.6543(7) 0.2858(7) 0.2971(7) 0.187(6) Uani 1 1 d . . .
H38A H 0.6838 0.2980 0.3278 0.281 Uiso 1 1 calc R . .
H38B H 0.6403 0.2399 0.3036 0.281 Uiso 1 1 calc R . .
H38C H 0.6193 0.3163 0.2987 0.281 Uiso 1 1 calc R . .
C39 C 0.6791(7) 0.2899(7) 0.2482(5) 0.220(9) Uani 1 1 d . . .
H39A H 0.7156 0.2607 0.2490 0.264 Uiso 1 1 calc R . .
H39B H 0.6940 0.3364 0.2438 0.264 Uiso 1 1 calc R . .
C40 C 0.5981(6) 0.3166(5) 0.1715(6) 0.139(4) Uani 1 1 d . . .
H40A H 0.6172 0.3601 0.1619 0.167 Uiso 1 1 calc R . .
H40B H 0.5673 0.3241 0.2027 0.167 Uiso 1 1 calc R . .
C41 C 0.5675(5) 0.2897(5) 0.1185(5) 0.128(4) Uani 1 1 d . . .
H41A H 0.5366 0.3215 0.1048 0.192 Uiso 1 1 calc R . .
H41B H 0.5478 0.2470 0.1281 0.192 Uiso 1 1 calc R . .
H41C H 0.5979 0.2826 0.0874 0.192 Uiso 1 1 calc R . .
C42 C 0.5636(5) 0.1251(5) 0.2374(4) 0.138(4) Uani 1 1 d . . .
H42A H 0.5316 0.1128 0.2655 0.206 Uiso 1 1 calc R . .
H42B H 0.5598 0.1726 0.2275 0.206 Uiso 1 1 calc R . .
H42C H 0.6038 0.1168 0.2549 0.206 Uiso 1 1 calc R . .
C43 C 0.5573(5) 0.0866(5) 0.1862(5) 0.128(4) Uani 1 1 d . . .
H43A H 0.5160 0.0944 0.1697 0.154 Uiso 1 1 calc R . .
H43B H 0.5601 0.0388 0.1970 0.154 Uiso 1 1 calc R . .
C44 C 0.5993(7) 0.0468(8) 0.1010(6) 0.197(7) Uani 1 1 d . . .
H44A H 0.6386 0.0493 0.0795 0.237 Uiso 1 1 calc R . .
H44B H 0.6018 0.0060 0.1255 0.237 Uiso 1 1 calc R . .
C45 C 0.5606(7) 0.0337(9) 0.0626(6) 0.247(10) Uani 1 1 d . . .
H45A H 0.5721 -0.0076 0.0423 0.371 Uiso 1 1 calc R . .
H45B H 0.5587 0.0704 0.0342 0.371 Uiso 1 1 calc R . .
H45C H 0.5205 0.0279 0.0812 0.371 Uiso 1 1 calc R . .

loop_
_atom_site_aniso_label
_atom_site_aniso_U_11
_atom_site_aniso_U_22
_atom_site_aniso_U_33
_atom_site_aniso_U_23
_atom_site_aniso_U_13
_atom_site_aniso_U_12
Fe1 0.0326(4) 0.0399(4) 0.0330(4) 0.0018(3) 0.0048(3) 0.0092(3)
Na1 0.0457(13) 0.0514(13) 0.0849(18) 0.0032(12) -0.0072(12) 0.0085(11)
O1 0.089(4) 0.097(4) 0.073(4) 0.000(3) 0.002(3) 0.013(3)
O2 0.091(3) 0.058(3) 0.091(4) -0.014(3) 0.024(3) -0.008(3)
O3 0.060(3) 0.073(3) 0.072(3) -0.004(2) 0.014(2) -0.009(2)
N1 0.036(2) 0.034(2) 0.035(2) 0.0009(19) 0.0007(19) 0.007(2)
N2 0.032(2) 0.036(2) 0.033(3) 0.0017(19) 0.003(2) -0.0011(19)
N3 0.034(2) 0.035(2) 0.039(3) -0.004(2) 0.004(2) 0.0028(19)
N4 0.043(3) 0.037(2) 0.043(3) 0.003(2) 0.010(2) 0.004(2)
N5 0.050(3) 0.061(3) 0.063(3) 0.011(3) 0.008(3) 0.017(3)
C1 0.043(3) 0.061(4) 0.053(4) 0.002(3) 0.011(3) 0.016(3)
C2 0.029(3) 0.040(3) 0.037(3) -0.003(2) 0.006(2) 0.002(2)
C3 0.026(3) 0.034(3) 0.038(3) -0.003(2) 0.000(2) -0.003(2)
C4 0.031(3) 0.043(3) 0.050(4) -0.003(3) 0.003(3) 0.006(3)
C5 0.035(3) 0.038(3) 0.070(4) 0.007(3) -0.010(3) 0.011(3)
C6 0.042(3) 0.039(3) 0.049(3) 0.009(3) -0.006(3) 0.005(3)
C7 0.036(3) 0.034(3) 0.037(3) -0.002(2) -0.004(2) -0.006(2)
C8 0.035(3) 0.039(3) 0.045(3) 0.004(3) -0.001(3) -0.001(3)
C9 0.060(4) 0.073(4) 0.039(3) 0.014(3) 0.003(3) 0.008(3)
C10 0.036(3) 0.041(3) 0.034(3) 0.000(3) 0.007(3) 0.010(3)
C11 0.044(3) 0.046(3) 0.033(3) 0.002(3) 0.004(3) 0.010(3)
C12 0.049(3) 0.053(4) 0.044(4) 0.000(3) -0.004(3) 0.003(3)
C13 0.063(4) 0.061(4) 0.034(3) 0.008(3) -0.001(3) 0.011(3)
C14 0.058(4) 0.039(3) 0.056(4) 0.010(3) 0.005(3) 0.005(3)
C15 0.041(3) 0.042(3) 0.042(3) 0.001(3) 0.001(3) 0.008(3)
C16 0.058(4) 0.052(4) 0.051(4) -0.004(3) -0.006(3) -0.011(3)
C17 0.092(5) 0.045(4) 0.111(6) -0.008(4) 0.006(5) -0.001(4)
C18 0.058(5) 0.076(5) 0.137(7) -0.004(5) 0.013(5) -0.014(4)
C19 0.049(3) 0.043(3) 0.056(4) 0.003(3) 0.002(3) -0.001(3)
C20 0.061(5) 0.101(6) 0.096(6) 0.001(5) -0.002(4) -0.013(4)
C21 0.079(5) 0.080(5) 0.092(6) -0.031(4) -0.002(4) -0.012(4)
C22 0.041(3) 0.043(3) 0.037(3) 0.000(3) 0.006(3) 0.005(3)
C23 0.040(3) 0.059(4) 0.045(3) 0.005(3) 0.010(3) 0.001(3)
C24 0.041(4) 0.082(5) 0.072(4) -0.003(4) 0.020(3) 0.006(3)
C25 0.069(5) 0.083(5) 0.078(5) -0.003(4) 0.033(4) 0.027(4)
C26 0.082(5) 0.063(4) 0.080(5) -0.019(4) 0.034(4) 0.008(4)
C27 0.057(4) 0.050(4) 0.053(4) -0.008(3) 0.017(3) 0.014(3)
C28 0.047(4) 0.067(4) 0.069(4) -0.013(3) 0.014(3) -0.018(3)
C29 0.090(6) 0.107(6) 0.078(5) -0.015(5) 0.007(4) -0.036(5)
C30 0.063(4) 0.073(5) 0.099(6) 0.002(4) 0.018(4) -0.013(4)
C31 0.063(4) 0.054(4) 0.079(5) -0.026(3) 0.012(4) -0.001(3)
C32 0.104(6) 0.074(5) 0.106(6) -0.008(5) 0.016(5) -0.019(5)
C33 0.096(6) 0.092(6) 0.102(6) -0.020(5) -0.017(5) -0.014(5)
C34 0.076(6) 0.098(7) 0.161(10) 0.008(6) -0.010(6) -0.008(5)
C35 0.091(7) 0.115(8) 0.143(9) -0.015(7) 0.047(7) 0.015(6)
C36 0.254(18) 0.132(11) 0.124(11) -0.012(8) 0.014(11) -0.020(11)
C37 0.28(2) 0.168(14) 0.180(14) -0.030(11) -0.095(14) -0.025(14)
C38 0.236(16) 0.149(11) 0.176(14) -0.002(10) -0.013(12) -0.070(11)
C39 0.318(19) 0.228(15) 0.113(10) -0.120(10) 0.111(12) -0.175(14)
C40 0.154(10) 0.077(6) 0.186(12) 0.015(7) 0.060(9) 0.048(7)
C41 0.119(8) 0.108(8) 0.156(10) 0.045(7) 0.012(8) 0.037(6)
C42 0.180(10) 0.142(8) 0.091(7) -0.021(6) 0.060(7) -0.054(8)
C43 0.131(8) 0.128(8) 0.125(8) -0.017(7) 0.046(7) -0.038(7)
C44 0.213(15) 0.231(15) 0.147(12) -0.069(11) 0.044(11) -0.130(13)
C45 0.233(17) 0.39(2) 0.120(11) -0.102(13) 0.042(10) -0.188(17)

loop_
_atom_type_symbol
_atom_type_description
_atom_type_scat_dispersion_real
_atom_type_scat_dispersion_imag
_atom_type_scat_source
C C 0.0033 0.0016 'International Tables Vol C Tables 4.2.6.8 and 6.1.1.4'
H H 0.0000 0.0000 'International Tables Vol C Tables 4.2.6.8 and 6.1.1.4'
N N 0.0061 0.0033 'International Tables Vol C Tables 4.2.6.8 and 6.1.1.4'
O O 0.0106 0.0060 'International Tables Vol C Tables 4.2.6.8 and 6.1.1.4'
Na Na 0.0362 0.0249 'International Tables Vol C Tables 4.2.6.8 and 6.1.1.4'
Fe Fe 0.3463 0.8444 'International Tables Vol C Tables 4.2.6.8 and 6.1.1.4'

loop_
_geom_angle_atom_site_label_1
_geom_angle_atom_site_label_2
_geom_angle_atom_site_label_3
_geom_angle
_geom_angle_site_symmetry_1
_geom_angle_site_symmetry_3
_geom_angle_publ_flag
N4 Fe1 N2 174.89(19) . . ?
N4 Fe1 N3 98.72(18) . . ?
N2 Fe1 N3 80.63(17) . . ?
N4 Fe1 N1 99.66(18) . . ?
N2 Fe1 N1 80.97(17) . . ?
N3 Fe1 N1 161.59(17) . . ?
O2 Na1 O3 105.52(18) . . ?
O2 Na1 O1 98.46(19) . . ?
O3 Na1 O1 121.8(2) . . ?
O2 Na1 N5 121.5(2) . . ?
O3 Na1 N5 112.78(19) . . ?
O1 Na1 N5 96.95(19) . . ?
C35 O1 C36 106.7(8) . . ?
C35 O1 Na1 123.9(6) . . ?
C36 O1 Na1 128.1(7) . . ?
C40 O2 C39 119.7(9) . . ?
C40 O2 Na1 128.6(6) . . ?
C39 O2 Na1 111.1(7) . . ?
C44 O3 C43 107.2(7) . . ?
C44 O3 Na1 123.4(6) . . ?
C43 O3 Na1 127.3(5) . . ?
C2 N1 C10 117.1(4) . . ?
C2 N1 Fe1 116.6(3) . . ?
C10 N1 Fe1 126.3(3) . . ?
C3 N2 C7 121.7(4) . . ?
C3 N2 Fe1 118.8(3) . . ?
C7 N2 Fe1 119.5(3) . . ?
C8 N3 C22 117.7(4) . . ?
C8 N3 Fe1 117.4(3) . . ?
C22 N3 Fe1 125.0(3) . . ?
N5 N4 Fe1 177.4(4) . . ?
N4 N5 Na1 171.7(4) . . ?
N1 C2 C3 112.8(4) . . ?
N1 C2 C1 124.8(5) . . ?
C3 C2 C1 122.4(4) . . ?
N2 C3 C4 119.0(5) . . ?
N2 C3 C2 110.8(4) . . ?
C4 C3 C2 130.1(5) . . ?
C5 C4 C3 119.3(5) . . ?
C6 C5 C4 121.7(5) . . ?
C5 C6 C7 118.6(5) . . ?
N2 C7 C6 119.7(5) . . ?
N2 C7 C8 110.6(4) . . ?
C6 C7 C8 129.7(5) . . ?
N3 C8 C7 111.9(4) . . ?
N3 C8 C9 124.4(5) . . ?
C7 C8 C9 123.7(5) . . ?
C11 C10 C15 120.7(5) . . ?
C11 C10 N1 119.0(4) . . ?
C15 C10 N1 120.2(5) . . ?
C10 C11 C12 118.8(5) . . ?
C10 C11 C16 122.1(5) . . ?
C12 C11 C16 119.2(5) . . ?
C13 C12 C11 121.1(5) . . ?
C14 C13 C12 119.0(5) . . ?
C13 C14 C15 122.6(5) . . ?
C14 C15 C10 117.8(5) . . ?
C14 C15 C19 120.7(5) . . ?
C10 C15 C19 121.5(5) . . ?
C18 C16 C11 112.6(5) . . ?
C18 C16 C17 111.5(5) . . ?
C11 C16 C17 110.2(5) . . ?
C21 C19 C20 110.5(5) . . ?
C21 C19 C15 111.2(5) . . ?
C20 C19 C15 112.9(5) . . ?
C27 C22 C23 121.0(5) . . ?
C27 C22 N3 119.0(5) . . ?
C23 C22 N3 120.0(5) . . ?
C24 C23 C22 118.5(5) . . ?
C24 C23 C28 120.1(5) . . ?
C22 C23 C28 121.3(5) . . ?
C25 C24 C23 120.7(6) . . ?
C26 C25 C24 120.3(6) . . ?
C25 C26 C27 121.2(6) . . ?
C22 C27 C26 118.2(6) . . ?
C22 C27 C31 122.4(5) . . ?
C26 C27 C31 119.4(5) . . ?
C23 C28 C29 112.4(6) . . ?
C23 C28 C30 111.4(5) . . ?
C29 C28 C30 110.2(5) . . ?
C32 C31 C33 111.2(6) . . ?
C32 C31 C27 112.2(6) . . ?
C33 C31 C27 110.9(6) . . ?
O1 C35 C34 109.6(7) . . ?
C37 C36 O1 116.3(13) . . ?
C38 C39 O2 120.1(13) . . ?
O2 C40 C41 111.1(8) . . ?
C42 C43 O3 114.7(8) . . ?
C45 C44 O3 129.9(18) . . ?

loop_
_geom_bond_atom_site_label_1
_geom_bond_atom_site_label_2
_geom_bond_distance
_geom_bond_site_symmetry_2
_geom_bond_publ_flag
Fe1 N4 1.733(5) . ?
Fe1 N2 1.862(4) . ?
Fe1 N3 1.890(4) . ?
Fe1 N1 1.897(4) . ?
Na1 O2 2.309(5) . ?
Na1 O3 2.346(5) . ?
Na1 O1 2.364(6) . ?
Na1 N5 2.389(6) . ?
O1 C35 1.410(10) . ?
O1 C36 1.425(13) . ?
O2 C40 1.385(11) . ?
O2 C39 1.526(14) . ?
O3 C44 1.399(13) . ?
O3 C43 1.414(9) . ?
N1 C2 1.370(6) . ?
N1 C10 1.446(6) . ?
N2 C3 1.376(6) . ?
N2 C7 1.377(6) . ?
N3 C8 1.386(6) . ?
N3 C22 1.430(6) . ?
N4 N5 1.154(6) . ?
C1 C2 1.477(7) . ?
C2 C3 1.420(7) . ?
C3 C4 1.400(7) . ?
C4 C5 1.383(7) . ?
C5 C6 1.381(8) . ?
C6 C7 1.400(7) . ?
C7 C8 1.427(7) . ?
C8 C9 1.444(7) . ?
C10 C11 1.400(7) . ?
C10 C15 1.401(7) . ?
C11 C12 1.390(7) . ?
C11 C16 1.530(8) . ?
C12 C13 1.381(8) . ?
C13 C14 1.369(8) . ?
C14 C15 1.384(7) . ?
C15 C19 1.522(7) . ?
C16 C18 1.499(9) . ?
C16 C17 1.525(8) . ?
C19 C21 1.509(8) . ?
C19 C20 1.515(8) . ?
C22 C27 1.393(8) . ?
C22 C23 1.401(7) . ?
C23 C24 1.390(8) . ?
C23 C28 1.507(8) . ?
C24 C25 1.379(9) . ?
C25 C26 1.361(9) . ?
C26 C27 1.399(8) . ?
C27 C31 1.526(8) . ?
C28 C29 1.518(9) . ?
C28 C30 1.541(9) . ?
C31 C32 1.524(10) . ?
C31 C33 1.529(9) . ?
C34 C35 1.458(12) . ?
C36 C37 1.242(16) . ?
C38 C39 1.228(14) . ?
C40 C41 1.465(14) . ?
C42 C43 1.388(11) . ?
C44 C45 1.231(16) . ?

loop_
_geom_torsion_atom_site_label_1
_geom_torsion_atom_site_label_2
_geom_torsion_atom_site_label_3
_geom_torsion_atom_site_label_4
_geom_torsion
_geom_torsion_site_symmetry_1
_geom_torsion_site_symmetry_2
_geom_torsion_site_symmetry_3
_geom_torsion_site_symmetry_4
_geom_torsion_publ_flag
O2 Na1 O1 C35 73.4(6) . . . . ?
O3 Na1 O1 C35 -172.3(5) . . . . ?
N5 Na1 O1 C35 -50.0(6) . . . . ?
O2 Na1 O1 C36 -121.5(9) . . . . ?
O3 Na1 O1 C36 -7.2(9) . . . . ?
N5 Na1 O1 C36 115.1(9) . . . . ?
O3 Na1 O2 C40 -67.0(7) . . . . ?
O1 Na1 O2 C40 59.6(7) . . . . ?
N5 Na1 O2 C40 163.1(7) . . . . ?
O3 Na1 O2 C39 121.9(6) . . . . ?
O1 Na1 O2 C39 -111.6(6) . . . . ?
N5 Na1 O2 C39 -8.0(6) . . . . ?
O2 Na1 O3 C44 158.0(10) . . . . ?
O1 Na1 O3 C44 47.4(10) . . . . ?
N5 Na1 O3 C44 -67.2(10) . . . . ?
O2 Na1 O3 C43 -40.7(7) . . . . ?
O1 Na1 O3 C43 -151.3(7) . . . . ?
N5 Na1 O3 C43 94.1(7) . . . . ?
N4 Fe1 N1 C2 -175.3(3) . . . . ?
N2 Fe1 N1 C2 -0.4(3) . . . . ?
N3 Fe1 N1 C2 1.4(7) . . . . ?
N4 Fe1 N1 C10 2.4(4) . . . . ?
N2 Fe1 N1 C10 177.3(4) . . . . ?
N3 Fe1 N1 C10 179.0(5) . . . . ?
N4 Fe1 N2 C3 98(2) . . . . ?
N3 Fe1 N2 C3 -179.2(4) . . . . ?
N1 Fe1 N2 C3 0.3(3) . . . . ?
N4 Fe1 N2 C7 -82(2) . . . . ?
N3 Fe1 N2 C7 1.0(3) . . . . ?
N1 Fe1 N2 C7 -179.5(4) . . . . ?
N4 Fe1 N3 C8 174.2(4) . . . . ?
N2 Fe1 N3 C8 -0.7(3) . . . . ?
N1 Fe1 N3 C8 -2.5(8) . . . . ?
N4 Fe1 N3 C22 -5.1(4) . . . . ?
N2 Fe1 N3 C22 -179.9(4) . . . . ?
N1 Fe1 N3 C22 178.3(5) . . . . ?
N2 Fe1 N4 N5 24(11) . . . . ?
N3 Fe1 N4 N5 -58(10) . . . . ?
N1 Fe1 N4 N5 121(10) . . . . ?
Fe1 N4 N5 Na1 -34(12) . . . . ?
O2 Na1 N5 N4 148(3) . . . . ?
O3 Na1 N5 N4 21(3) . . . . ?
O1 Na1 N5 N4 -108(3) . . . . ?
C10 N1 C2 C3 -177.4(4) . . . . ?
Fe1 N1 C2 C3 0.4(5) . . . . ?
C10 N1 C2 C1 2.2(7) . . . . ?
Fe1 N1 C2 C1 -179.9(4) . . . . ?
C7 N2 C3 C4 1.3(7) . . . . ?
Fe1 N2 C3 C4 -178.6(3) . . . . ?
C7 N2 C3 C2 179.7(4) . . . . ?
Fe1 N2 C3 C2 -0.1(5) . . . . ?
N1 C2 C3 N2 -0.2(6) . . . . ?
C1 C2 C3 N2 -179.9(4) . . . . ?
N1 C2 C3 C4 178.0(5) . . . . ?
C1 C2 C3 C4 -1.7(8) . . . . ?
N2 C3 C4 C5 -0.5(7) . . . . ?
C2 C3 C4 C5 -178.6(5) . . . . ?
C3 C4 C5 C6 -0.1(8) . . . . ?
C4 C5 C6 C7 -0.1(8) . . . . ?
C3 N2 C7 C6 -1.5(7) . . . . ?
Fe1 N2 C7 C6 178.4(4) . . . . ?
C3 N2 C7 C8 179.1(4) . . . . ?
Fe1 N2 C7 C8 -1.1(5) . . . . ?
C5 C6 C7 N2 0.9(7) . . . . ?
C5 C6 C7 C8 -179.8(5) . . . . ?
C22 N3 C8 C7 179.6(4) . . . . ?
Fe1 N3 C8 C7 0.3(5) . . . . ?
C22 N3 C8 C9 -1.4(7) . . . . ?
Fe1 N3 C8 C9 179.3(4) . . . . ?
N2 C7 C8 N3 0.4(6) . . . . ?
C6 C7 C8 N3 -178.9(5) . . . . ?
N2 C7 C8 C9 -178.5(5) . . . . ?
C6 C7 C8 C9 2.1(8) . . . . ?
C2 N1 C10 C11 95.2(5) . . . . ?
Fe1 N1 C10 C11 -82.5(5) . . . . ?
C2 N1 C10 C15 -83.7(6) . . . . ?
Fe1 N1 C10 C15 98.7(5) . . . . ?
C15 C10 C11 C12 0.9(7) . . . . ?
N1 C10 C11 C12 -177.9(4) . . . . ?
C15 C10 C11 C16 -179.5(5) . . . . ?
N1 C10 C11 C16 1.6(7) . . . . ?
C10 C11 C12 C13 -0.1(8) . . . . ?
C16 C11 C12 C13 -179.7(5) . . . . ?
C11 C12 C13 C14 -1.2(8) . . . . ?
C12 C13 C14 C15 1.8(8) . . . . ?
C13 C14 C15 C10 -1.0(8) . . . . ?
C13 C14 C15 C19 -179.0(5) . . . . ?
C11 C10 C15 C14 -0.4(7) . . . . ?
N1 C10 C15 C14 178.4(4) . . . . ?
C11 C10 C15 C19 177.6(5) . . . . ?
N1 C10 C15 C19 -3.6(7) . . . . ?
C10 C11 C16 C18 128.6(6) . . . . ?
C12 C11 C16 C18 -51.9(7) . . . . ?
C10 C11 C16 C17 -106.2(6) . . . . ?
C12 C11 C16 C17 73.3(7) . . . . ?
C14 C15 C19 C21 82.8(7) . . . . ?
C10 C15 C19 C21 -95.1(6) . . . . ?
C14 C15 C19 C20 -42.1(7) . . . . ?
C10 C15 C19 C20 139.9(5) . . . . ?
C8 N3 C22 C27 94.2(6) . . . . ?
Fe1 N3 C22 C27 -86.6(6) . . . . ?
C8 N3 C22 C23 -87.9(6) . . . . ?
Fe1 N3 C22 C23 91.3(5) . . . . ?
C27 C22 C23 C24 2.1(8) . . . . ?
N3 C22 C23 C24 -175.7(5) . . . . ?
C27 C22 C23 C28 179.7(5) . . . . ?
N3 C22 C23 C28 1.8(8) . . . . ?
C22 C23 C24 C25 -1.9(9) . . . . ?
C28 C23 C24 C25 -179.5(6) . . . . ?
C23 C24 C25 C26 1.5(11) . . . . ?
C24 C25 C26 C27 -1.1(11) . . . . ?
C23 C22 C27 C26 -1.7(9) . . . . ?
N3 C22 C27 C26 176.1(5) . . . . ?
C23 C22 C27 C31 178.9(5) . . . . ?
N3 C22 C27 C31 -3.3(8) . . . . ?
C25 C26 C27 C22 1.2(10) . . . . ?
C25 C26 C27 C31 -179.4(7) . . . . ?
C24 C23 C28 C29 67.2(7) . . . . ?
C22 C23 C28 C29 -110.4(6) . . . . ?
C24 C23 C28 C30 -57.1(8) . . . . ?
C22 C23 C28 C30 125.3(6) . . . . ?
C22 C27 C31 C32 117.8(6) . . . . ?
C26 C27 C31 C32 -61.5(8) . . . . ?
C22 C27 C31 C33 -117.2(7) . . . . ?
C26 C27 C31 C33 63.5(8) . . . . ?
C36 O1 C35 C34 168.5(9) . . . . ?
Na1 O1 C35 C34 -23.7(10) . . . . ?
C35 O1 C36 C37 170.9(14) . . . . ?
Na1 O1 C36 C37 4(2) . . . . ?
C40 O2 C39 C38 73.6(18) . . . . ?
Na1 O2 C39 C38 -114.4(16) . . . . ?
C39 O2 C40 C41 -178.3(9) . . . . ?
Na1 O2 C40 C41 11.3(12) . . . . ?
C44 O3 C43 C42 164.7(12) . . . . ?
Na1 O3 C43 C42 1.0(14) . . . . ?
C43 O3 C44 C45 74.6(18) . . . . ?
Na1 O3 C44 C45 -120.9(14) . . . . ?
